data_1548709
loop_
_publ_author_name
'Yang, Dan'
'Cheng, Zhong-Quan'
'Yang, Liu'
'Hou, Bo'
'Yang, Jing'
'Li, Xiao-Nian'
'Zi, Cheng-Ting'
'Dong, Fa-Wu'
'Liu, Zheng-Hua'
'Zhou, Jun'
'Ding, Zhong-Tao'
'Hu, Jiang-Miao'

_publ_section_title
;
 Seco-Dendrobine-Type Alkaloids and Bioactive Phenolics from Dendrobium
 findlayanum
;
_journal_name_full 'Journal of Natural Products'
_journal_paper_doi 10.1021/acs.jnatprod.7b00150
_journal_year 2018
_chemical_absolute_configuration ad
_chemical_formula_moiety 'C17 H25 N O5'
_chemical_formula_sum 'C17 H25 N O5'
_chemical_formula_weight 323.38
_chemical_name_systematic
; 
 ? 
;
_space_group_IT_number 19
_symmetry_cell_setting orthorhombic
_symmetry_space_group_name_Hall 'P 2ac 2ab'
_symmetry_space_group_name_H-M 'P 21 21 21'
_atom_sites_solution_hydrogens geom
_atom_sites_solution_primary direct
_atom_sites_solution_secondary difmap
_audit_creation_method SHELXL-97
_cell_angle_alpha 90.00
_cell_angle_beta 90.00
_cell_angle_gamma 90.00
_cell_formula_units_Z 4
_cell_length_a 9.8684(8)
_cell_length_b 9.9030(8)
_cell_length_c 17.2493(14)
_cell_measurement_reflns_used 9377
_cell_measurement_temperature 100(2)
_cell_measurement_theta_max 69.07
_cell_measurement_theta_min 4.46
_cell_volume 1685.7(2)
_computing_cell_refinement 'Bruker SAINT'
_computing_data_collection 'Bruker APEX2'
_computing_data_reduction 'Bruker SAINT'
_computing_molecular_graphics 'Bruker SHELXTL'
_computing_publication_material 'Bruker SHELXTL'
_computing_structure_refinement 'SHELXL-97 (Sheldrick, 2008)'
_computing_structure_solution 'SHELXS-97 (Sheldrick, 2008)'
_diffrn_ambient_temperature 100(2)
_diffrn_measured_fraction_theta_full 0.961
_diffrn_measured_fraction_theta_max 0.961
_diffrn_measurement_device_type 'Bruker APEX-II CCD'
_diffrn_measurement_method '\f and \w scans'
_diffrn_radiation_monochromator graphite
_diffrn_radiation_source 'fine-focus sealed tube'
_diffrn_radiation_type CuK\a
_diffrn_radiation_wavelength 1.54178
_diffrn_reflns_av_R_equivalents 0.0436
_diffrn_reflns_av_sigmaI/netI 0.0389
_diffrn_reflns_limit_h_max 10
_diffrn_reflns_limit_h_min -11
_diffrn_reflns_limit_k_max 10
_diffrn_reflns_limit_k_min -11
_diffrn_reflns_limit_l_max 20
_diffrn_reflns_limit_l_min -15
_diffrn_reflns_number 8889
_diffrn_reflns_theta_full 69.55
_diffrn_reflns_theta_max 69.55
_diffrn_reflns_theta_min 5.13
_exptl_absorpt_coefficient_mu 0.768
_exptl_absorpt_correction_T_max 0.7000
_exptl_absorpt_correction_T_min 0.6729
_exptl_absorpt_correction_type multi-scan
_exptl_absorpt_process_details sadabs
_exptl_crystal_colour colourless
_exptl_crystal_density_diffrn 1.274
_exptl_crystal_density_method 'not measured'
_exptl_crystal_description block
_exptl_crystal_F_000 696
_exptl_crystal_size_max 0.56
_exptl_crystal_size_mid 0.50
_exptl_crystal_size_min 0.50
_refine_diff_density_max 0.290
_refine_diff_density_min -0.368
_refine_diff_density_rms 0.077
_refine_ls_abs_structure_details 'Flack H D (1983), Acta Cryst. A39, 876-881'
_refine_ls_abs_structure_Flack 0.1(3)
_refine_ls_extinction_coef 0.0128(17)
_refine_ls_extinction_expression Fc^*^=kFc[1+0.001xFc^2^\l^3^/sin(2\q)]^-1/4^
_refine_ls_extinction_method SHELXL
_refine_ls_goodness_of_fit_ref 1.083
_refine_ls_hydrogen_treatment constr
_refine_ls_matrix_type full
_refine_ls_number_parameters 215
_refine_ls_number_reflns 2928
_refine_ls_number_restraints 0
_refine_ls_restrained_S_all 1.083
_refine_ls_R_factor_all 0.0503
_refine_ls_R_factor_gt 0.0503
_refine_ls_shift/su_max 0.000
_refine_ls_shift/su_mean 0.000
_refine_ls_structure_factor_coef Fsqd
_refine_ls_weighting_details 'calc w=1/[\s^2^(Fo^2^)+(0.1312P)^2^+0.4089P] where P=(Fo^2^+2Fc^2^)/3'
_refine_ls_weighting_scheme calc
_refine_ls_wR_factor_gt 0.1684
_refine_ls_wR_factor_ref 0.1685
_reflns_number_gt 2919
_reflns_number_total 2928
_reflns_threshold_expression >2sigma(I)
_cod_data_source_file np7b00150_si_005.cif
_cod_data_source_block cu_zdc134_0m
_cod_depositor_comments
;
The following automatic conversions were performed:

'_symmetry_cell_setting' value 'Orthorhombic' changed to
'orthorhombic' according to
/home/data/users/saulius/crontab/automatic-downloads/rss-feeds/ACS/lib/dictionaries/cif_core.dic
dictionary named 'cif_core.dic' version 2.4.2 from 2011-04-26.

Automatic conversion script
Id: cif_fix_values 4973 2017-02-22 13:04:09Z antanas 
;
_cod_database_code 1548709

loop_
_symmetry_equiv_pos_as_xyz
'x, y, z'
'x+1/2, -y+1/2, -z'
'-x, y+1/2, -z+1/2'
'-x+1/2, -y, z+1/2'

loop_
_atom_site_label
_atom_site_type_symbol
_atom_site_fract_x
_atom_site_fract_y
_atom_site_fract_z
_atom_site_U_iso_or_equiv
_atom_site_adp_type
_atom_site_occupancy
_atom_site_symmetry_multiplicity
_atom_site_calc_flag
_atom_site_refinement_flags
O3 O 0.62020(19) 0.68103(18) 0.11581(12) 0.0353(5) Uani 1 1 d .
O17 O 0.94411(17) 0.22650(17) 0.13564(10) 0.0271(4) Uani 1 1 d .
O15 O 1.0044(2) 0.3823(2) 0.22342(11) 0.0363(5) Uani 1 1 d .
O2 O 0.61297(19) 0.25106(18) 0.03526(10) 0.0308(5) Uani 1 1 d .
O3' O 0.54743(18) 0.49349(18) 0.06256(12) 0.0364(5) Uani 1 1 d .
H3' H 0.5773 0.4151 0.0553 0.055 Uiso 1 1 calc R
N1 N 0.6939(2) 0.0598(2) 0.08979(12) 0.0259(5) Uani 1 1 d .
C3 C 0.6409(3) 0.5673(3) 0.09801(14) 0.0267(5) Uani 1 1 d .
C4 C 0.7758(2) 0.4969(2) 0.11310(13) 0.0245(5) Uani 1 1 d .
C5 C 0.7856(2) 0.3966(2) 0.16344(13) 0.0234(5) Uani 1 1 d .
C6 C 0.6653(2) 0.3411(3) 0.20913(13) 0.0245(5) Uani 1 1 d .
H6 H 0.5954 0.4140 0.2127 0.029 Uiso 1 1 calc R
C1 C 0.5952(2) 0.2115(3) 0.17560(13) 0.0256(6) Uani 1 1 d .
C2 C 0.6354(2) 0.1771(2) 0.09254(13) 0.0241(5) Uani 1 1 d .
C16 C 0.7460(3) -0.0003(3) 0.01911(14) 0.0329(6) Uani 1 1 d .
H16A H 0.7338 0.0629 -0.0241 0.049 Uiso 1 1 calc R
H16B H 0.6967 -0.0841 0.0082 0.049 Uiso 1 1 calc R
H16C H 0.8426 -0.0202 0.0255 0.049 Uiso 1 1 calc R
C17 C 1.0736(3) 0.1609(3) 0.14629(16) 0.0335(6) Uani 1 1 d .
H17A H 1.1465 0.2247 0.1343 0.050 Uiso 1 1 calc R
H17B H 1.0799 0.0828 0.1116 0.050 Uiso 1 1 calc R
H17C H 1.0821 0.1309 0.2002 0.050 Uiso 1 1 calc R
C15 C 0.9233(2) 0.3356(2) 0.17834(13) 0.0237(5) Uani 1 1 d .
C7 C 0.7015(3) 0.2961(3) 0.29294(14) 0.0309(6) Uani 1 1 d .
H7A H 0.7768 0.3512 0.3139 0.037 Uiso 1 1 calc R
H7B H 0.6221 0.3053 0.3276 0.037 Uiso 1 1 calc R
C8 C 0.7436(3) 0.1485(3) 0.28548(14) 0.0310(6) Uani 1 1 d .
H8A H 0.7324 0.1005 0.3354 0.037 Uiso 1 1 calc R
H8B H 0.8394 0.1411 0.2688 0.037 Uiso 1 1 calc R
C9 C 0.6483(2) 0.0900(3) 0.22365(14) 0.0277(5) Uani 1 1 d .
H9 H 0.5704 0.0439 0.2496 0.033 Uiso 1 1 calc R
C11 C 0.7133(3) -0.0063(3) 0.16515(14) 0.0297(6) Uani 1 1 d .
H11A H 0.8109 -0.0187 0.1764 0.036 Uiso 1 1 calc R
H11B H 0.6681 -0.0955 0.1662 0.036 Uiso 1 1 calc R
C10 C 0.4399(3) 0.2263(3) 0.18045(16) 0.0346(6) Uani 1 1 d .
H10A H 0.4104 0.2999 0.1464 0.052 Uiso 1 1 calc R
H10B H 0.4136 0.2467 0.2340 0.052 Uiso 1 1 calc R
H10C H 0.3969 0.1418 0.1641 0.052 Uiso 1 1 calc R
C12 C 0.8950(2) 0.5533(2) 0.06700(14) 0.0257(5) Uani 1 1 d .
H12 H 0.9727 0.4892 0.0728 0.031 Uiso 1 1 calc R
C13 C 0.8597(3) 0.5616(4) -0.01936(15) 0.0414(7) Uani 1 1 d .
H13A H 0.7875 0.6282 -0.0271 0.062 Uiso 1 1 calc R
H13B H 0.8289 0.4730 -0.0375 0.062 Uiso 1 1 calc R
H13C H 0.9402 0.5890 -0.0487 0.062 Uiso 1 1 calc R
C14 C 0.9406(3) 0.6907(3) 0.09720(16) 0.0357(6) Uani 1 1 d .
H14A H 0.8658 0.7553 0.0927 0.054 Uiso 1 1 calc R
H14B H 1.0180 0.7226 0.0666 0.054 Uiso 1 1 calc R
H14C H 0.9674 0.6825 0.1517 0.054 Uiso 1 1 calc R

loop_
_atom_site_aniso_label
_atom_site_aniso_U_11
_atom_site_aniso_U_22
_atom_site_aniso_U_33
_atom_site_aniso_U_23
_atom_site_aniso_U_13
_atom_site_aniso_U_12
O3 0.0321(9) 0.0279(9) 0.0460(11) -0.0052(8) 0.0011(8) 0.0063(8)
O17 0.0240(8) 0.0341(9) 0.0231(8) -0.0009(7) -0.0002(7) 0.0043(7)
O15 0.0325(9) 0.0415(11) 0.0349(10) -0.0036(8) -0.0141(9) -0.0029(8)
O2 0.0375(10) 0.0345(10) 0.0203(8) -0.0017(7) -0.0055(7) 0.0028(8)
O3' 0.0315(9) 0.0313(9) 0.0466(11) -0.0058(9) -0.0150(9) 0.0070(8)
N1 0.0253(9) 0.0322(10) 0.0201(10) -0.0030(8) -0.0001(8) -0.0007(8)
C3 0.0276(11) 0.0292(12) 0.0232(11) 0.0007(9) -0.0007(10) 0.0050(10)
C4 0.0246(11) 0.0273(11) 0.0216(11) -0.0041(9) -0.0024(9) 0.0022(9)
C5 0.0244(11) 0.0278(11) 0.0180(11) -0.0031(9) -0.0023(9) -0.0018(9)
C6 0.0240(11) 0.0317(12) 0.0179(10) -0.0024(9) 0.0018(9) -0.0010(9)
C1 0.0230(11) 0.0340(13) 0.0196(11) -0.0068(9) 0.0018(9) -0.0028(9)
C2 0.0213(10) 0.0306(12) 0.0204(11) -0.0017(9) -0.0015(9) -0.0021(9)
C16 0.0307(12) 0.0419(13) 0.0259(13) -0.0088(11) 0.0044(11) 0.0041(11)
C17 0.0268(12) 0.0394(13) 0.0343(13) 0.0033(11) 0.0036(11) 0.0108(11)
C15 0.0268(11) 0.0247(11) 0.0194(10) 0.0051(9) 0.0022(9) -0.0027(9)
C7 0.0326(12) 0.0420(14) 0.0181(11) -0.0035(10) 0.0012(10) -0.0090(10)
C8 0.0358(13) 0.0382(13) 0.0189(11) 0.0009(10) -0.0002(11) -0.0082(11)
C9 0.0281(11) 0.0345(12) 0.0206(11) -0.0027(10) 0.0053(10) -0.0094(10)
C11 0.0370(13) 0.0289(12) 0.0233(12) 0.0026(10) -0.0016(10) -0.0008(11)
C10 0.0253(12) 0.0453(14) 0.0332(13) -0.0131(11) 0.0018(11) -0.0025(11)
C12 0.0244(11) 0.0331(12) 0.0198(11) 0.0045(10) 0.0001(9) 0.0027(9)
C13 0.0379(14) 0.0681(19) 0.0183(12) -0.0001(13) -0.0005(11) -0.0001(14)
C14 0.0338(13) 0.0429(14) 0.0305(12) 0.0001(11) 0.0025(11) -0.0026(12)

loop_
_atom_type_symbol
_atom_type_description
_atom_type_scat_dispersion_real
_atom_type_scat_dispersion_imag
_atom_type_scat_source
C C 0.0181 0.0091 'International Tables Vol C Tables 4.2.6.8 and 6.1.1.4'
H H 0.0000 0.0000 'International Tables Vol C Tables 4.2.6.8 and 6.1.1.4'
N N 0.0311 0.0180 'International Tables Vol C Tables 4.2.6.8 and 6.1.1.4'
O O 0.0492 0.0322 'International Tables Vol C Tables 4.2.6.8 and 6.1.1.4'

loop_
_geom_angle_atom_site_label_1
_geom_angle_atom_site_label_2
_geom_angle_atom_site_label_3
_geom_angle
C15 O17 C17 115.68(19)
C3 O3' H3' 109.5
C2 N1 C16 123.7(2)
C2 N1 C11 115.12(19)
C16 N1 C11 121.0(2)
O3 C3 O3' 121.6(2)
O3 C3 C4 122.7(2)
O3' C3 C4 115.7(2)
C5 C4 C3 121.3(2)
C5 C4 C12 124.1(2)
C3 C4 C12 114.6(2)
C4 C5 C15 118.6(2)
C4 C5 C6 123.5(2)
C15 C5 C6 117.90(19)
C5 C6 C7 113.9(2)
C5 C6 C1 116.55(19)
C7 C6 C1 102.11(19)
C5 C6 H6 108.0
C7 C6 H6 108.0
C1 C6 H6 108.0
C2 C1 C10 109.3(2)
C2 C1 C9 103.89(19)
C10 C1 C9 112.4(2)
C2 C1 C6 114.5(2)
C10 C1 C6 109.9(2)
C9 C1 C6 106.76(18)
O2 C2 N1 125.1(2)
O2 C2 C1 124.4(2)
N1 C2 C1 110.5(2)
N1 C16 H16A 109.5
N1 C16 H16B 109.5
H16A C16 H16B 109.5
N1 C16 H16C 109.5
H16A C16 H16C 109.5
H16B C16 H16C 109.5
O17 C17 H17A 109.5
O17 C17 H17B 109.5
H17A C17 H17B 109.5
O17 C17 H17C 109.5
H17A C17 H17C 109.5
H17B C17 H17C 109.5
O15 C15 O17 124.6(2)
O15 C15 C5 123.6(2)
O17 C15 C5 111.83(19)
C8 C7 C6 105.0(2)
C8 C7 H7A 110.7
C6 C7 H7A 110.7
C8 C7 H7B 110.7
C6 C7 H7B 110.7
H7A C7 H7B 108.8
C7 C8 C9 104.6(2)
C7 C8 H8A 110.8
C9 C8 H8A 110.8
C7 C8 H8B 110.8
C9 C8 H8B 110.8
H8A C8 H8B 108.9
C11 C9 C8 115.9(2)
C11 C9 C1 105.84(19)
C8 C9 C1 106.60(19)
C11 C9 H9 109.4
C8 C9 H9 109.4
C1 C9 H9 109.4
N1 C11 C9 104.6(2)
N1 C11 H11A 110.8
C9 C11 H11A 110.8
N1 C11 H11B 110.8
C9 C11 H11B 110.8
H11A C11 H11B 108.9
C1 C10 H10A 109.5
C1 C10 H10B 109.5
H10A C10 H10B 109.5
C1 C10 H10C 109.5
H10A C10 H10C 109.5
H10B C10 H10C 109.5
C14 C12 C4 112.1(2)
C14 C12 C13 110.6(2)
C4 C12 C13 110.6(2)
C14 C12 H12 107.8
C4 C12 H12 107.8
C13 C12 H12 107.8
C12 C13 H13A 109.5
C12 C13 H13B 109.5
H13A C13 H13B 109.5
C12 C13 H13C 109.5
H13A C13 H13C 109.5
H13B C13 H13C 109.5
C12 C14 H14A 109.5
C12 C14 H14B 109.5
H14A C14 H14B 109.5
C12 C14 H14C 109.5
H14A C14 H14C 109.5
H14B C14 H14C 109.5

loop_
_geom_bond_atom_site_label_1
_geom_bond_atom_site_label_2
_geom_bond_distance
O3 C3 1.185(3)
O17 C15 1.324(3)
O17 C17 1.445(3)
O15 C15 1.208(3)
O2 C2 1.250(3)
O3' C3 1.326(3)
O3' H3' 0.8400
N1 C2 1.298(3)
N1 C16 1.451(3)
N1 C11 1.468(3)
C3 C4 1.525(3)
C4 C5 1.322(3)
C4 C12 1.526(3)
C5 C15 1.509(3)
C5 C6 1.527(3)
C6 C7 1.554(3)
C6 C1 1.569(3)
C6 H6 1.0000
C1 C2 1.525(3)
C1 C10 1.542(3)
C1 C9 1.552(4)
C16 H16A 0.9800
C16 H16B 0.9800
C16 H16C 0.9800
C17 H17A 0.9800
C17 H17B 0.9800
C17 H17C 0.9800
C7 C8 1.526(4)
C7 H7A 0.9900
C7 H7B 0.9900
C8 C9 1.535(3)
C8 H8A 0.9900
C8 H8B 0.9900
C9 C11 1.530(3)
C9 H9 1.0000
C11 H11A 0.9900
C11 H11B 0.9900
C10 H10A 0.9800
C10 H10B 0.9800
C10 H10C 0.9800
C12 C14 1.525(4)
C12 C13 1.532(3)
C12 H12 1.0000
C13 H13A 0.9800
C13 H13B 0.9800
C13 H13C 0.9800
C14 H14A 0.9800
C14 H14B 0.9800
C14 H14C 0.9800

loop_
_geom_hbond_atom_site_label_D
_geom_hbond_atom_site_label_H
_geom_hbond_atom_site_label_A
_geom_hbond_distance_DH
_geom_hbond_distance_HA
_geom_hbond_distance_DA
_geom_hbond_angle_DHA
O3' H3' O2 0.84 1.70 2.531(2) 170.9

loop_
_geom_torsion_atom_site_label_1
_geom_torsion_atom_site_label_2
_geom_torsion_atom_site_label_3
_geom_torsion_atom_site_label_4
_geom_torsion
O3 C3 C4 C5 112.5(3)
O3' C3 C4 C5 -68.2(3)
O3 C3 C4 C12 -66.5(3)
O3' C3 C4 C12 112.8(2)
C3 C4 C5 C15 -177.2(2)
C12 C4 C5 C15 1.7(3)
C3 C4 C5 C6 1.1(3)
C12 C4 C5 C6 -180.0(2)
C4 C5 C6 C7 -144.3(2)
C15 C5 C6 C7 34.1(3)
C4 C5 C6 C1 97.2(3)
C15 C5 C6 C1 -84.4(3)
C5 C6 C1 C2 -13.4(3)
C7 C6 C1 C2 -138.1(2)
C5 C6 C1 C10 -136.9(2)
C7 C6 C1 C10 98.4(2)
C5 C6 C1 C9 101.0(2)
C7 C6 C1 C9 -23.8(2)
C16 N1 C2 O2 2.2(4)
C11 N1 C2 O2 178.0(2)
C16 N1 C2 C1 -178.9(2)
C11 N1 C2 C1 -3.0(3)
C10 C1 C2 O2 61.1(3)
C9 C1 C2 O2 -178.8(2)
C6 C1 C2 O2 -62.7(3)
C10 C1 C2 N1 -117.9(2)
C9 C1 C2 N1 2.3(3)
C6 C1 C2 N1 118.3(2)
C17 O17 C15 O15 0.8(3)
C17 O17 C15 C5 -179.82(19)
C4 C5 C15 O15 83.7(3)
C6 C5 C15 O15 -94.8(3)
C4 C5 C15 O17 -95.7(2)
C6 C5 C15 O17 85.8(2)
C5 C6 C7 C8 -89.0(2)
C1 C6 C7 C8 37.5(2)
C6 C7 C8 C9 -37.2(2)
C7 C8 C9 C11 139.0(2)
C7 C8 C9 C1 21.6(2)
C2 C1 C9 C11 -0.8(2)
C10 C1 C9 C11 117.3(2)
C6 C1 C9 C11 -122.1(2)
C2 C1 C9 C8 123.1(2)
C10 C1 C9 C8 -118.8(2)
C6 C1 C9 C8 1.8(2)
C2 N1 C11 C9 2.4(3)
C16 N1 C11 C9 178.4(2)
C8 C9 C11 N1 -118.6(2)
C1 C9 C11 N1 -0.7(2)
C5 C4 C12 C14 -106.1(3)
C3 C4 C12 C14 72.8(3)
C5 C4 C12 C13 130.0(3)
C3 C4 C12 C13 -51.0(3)
